data_7244063
loop_
_publ_author_name
'Hughes, David S.'
'Bingham, Ann L.'
'Hursthouse, Michael B.'
'Threlfall, Terry L.'
'Bond, Andrew D.'

_publ_section_title
;
 The extensive solid-form landscape of sulfathiazole: geometrical
 similarity and interaction energies
;
_journal_issue 3
_journal_name_full CrystEngComm
_journal_page_first 609
_journal_page_last 619
_journal_paper_doi 10.1039/D1CE01516H
_journal_volume 24
_journal_year 2022
_chemical_formula_moiety '2(C9 H9 N3 O2 S2), C8 H12 N2'
_chemical_formula_sum 'C26 H30 N8 O4 S4'
_chemical_formula_weight 646.82
_chemical_name_common 'Sulfathiazole, suberonitrile solvate'
_chemical_name_systematic 'Sulfathiazole, 1,8-octanedinitrile (2:1) solvate'
_space_group_crystal_system monoclinic
_space_group_IT_number 14
_space_group_name_Hall '-P 2yn'
_space_group_name_H-M_alt 'P 1 21/n 1'
_atom_sites_solution_hydrogens mixed
_atom_sites_solution_primary dual
_atom_sites_solution_secondary difmap
_audit_creation_method SHELXL-2018/1
_audit_update_record
;
2021-11-08 deposited with the CCDC.	2021-12-10 downloaded from the CCDC.
;
_cell_angle_alpha 90
_cell_angle_beta 94.65(3)
_cell_angle_gamma 90
_cell_formula_units_Z 2
_cell_length_a 8.010(2)
_cell_length_b 20.820(4)
_cell_length_c 8.990(2)
_cell_measurement_reflns_used 4276
_cell_measurement_temperature 150(2)
_cell_measurement_theta_max 21.50
_cell_measurement_theta_min 3.55
_cell_volume 1494.3(6)
_computing_cell_refinement 'HKL Scalepack (Otwinowski & Minor, 1997)'
_computing_data_collection 'COLLECT (Nonius, 1999)'
_computing_data_reduction 'HKL Denzo and Scalepack (Otwinowski & Minor, 1997)'
_computing_molecular_graphics 'Mercury (Macrae et al., 2008)'
_computing_publication_material SHELXL
_computing_structure_refinement 'SHELXL (Sheldrick, 2015)'
_computing_structure_solution 'SHELXT (Sheldrick, 2015)'
_diffrn_ambient_temperature 150(2)
_diffrn_measured_fraction_theta_full 0.931
_diffrn_measured_fraction_theta_max 0.931
_diffrn_measurement_device_type 'Nonius KappaCCD'
_diffrn_measurement_method '\w and \f-scans'
_diffrn_radiation_type MoK\a
_diffrn_radiation_wavelength 0.71069
_diffrn_reflns_av_R_equivalents 0.0435
_diffrn_reflns_av_unetI/netI 0.0568
_diffrn_reflns_Laue_measured_fraction_full 0.931
_diffrn_reflns_Laue_measured_fraction_max 0.931
_diffrn_reflns_limit_h_max 7
_diffrn_reflns_limit_h_min -7
_diffrn_reflns_limit_k_max 21
_diffrn_reflns_limit_k_min -21
_diffrn_reflns_limit_l_max 9
_diffrn_reflns_limit_l_min -9
_diffrn_reflns_number 4276
_diffrn_reflns_point_group_measured_fraction_full 0.931
_diffrn_reflns_point_group_measured_fraction_max 0.931
_diffrn_reflns_theta_full 21.542
_diffrn_reflns_theta_max 21.542
_diffrn_reflns_theta_min 3.553
_diffrn_source 'Enraf Nonius FR591 rotating anode'
_exptl_absorpt_coefficient_mu 0.366
_exptl_absorpt_correction_T_max 0.986
_exptl_absorpt_correction_T_min 0.856
_exptl_absorpt_correction_type multi-scan
_exptl_absorpt_process_details 'SORTAV (Blessing, 1995)'
_exptl_crystal_colour colourless
_exptl_crystal_density_diffrn 1.438
_exptl_crystal_description plate
_exptl_crystal_F_000 676
_exptl_crystal_size_max 0.200
_exptl_crystal_size_mid 0.150
_exptl_crystal_size_min 0.020
_refine_diff_density_max 0.227
_refine_diff_density_min -0.320
_refine_diff_density_rms 0.051
_refine_ls_extinction_method none
_refine_ls_goodness_of_fit_ref 1.072
_refine_ls_hydrogen_treatment mixed
_refine_ls_matrix_type full
_refine_ls_number_parameters 203
_refine_ls_number_reflns 1607
_refine_ls_number_restraints 3
_refine_ls_restrained_S_all 1.072
_refine_ls_R_factor_all 0.0531
_refine_ls_R_factor_gt 0.0391
_refine_ls_shift/su_max 0.000
_refine_ls_shift/su_mean 0.000
_refine_ls_structure_factor_coef Fsqd
_refine_ls_weighting_details 'w=1/[\s^2^(Fo^2^)+(0.0249P)^2^+1.4645P] where P=(Fo^2^+2Fc^2^)/3'
_refine_ls_weighting_scheme calc
_refine_ls_wR_factor_gt 0.0859
_refine_ls_wR_factor_ref 0.0930
_reflns_Friedel_coverage 0.000
_reflns_number_gt 1300
_reflns_number_total 1607
_reflns_threshold_expression 'I > 2\s(I)'
_cod_data_source_file d1ce01516h2.cif
_cod_data_source_block 28
_cod_depositor_comments 'Adding full bibliography for 7244056--7244077.cif.'
_cod_original_sg_symbol_H-M 'P 21/n'
_cod_database_code 7244063
_shelx_space_group_comment
;
The symmetry employed for this shelxl refinement is uniquely defined
by the following loop, which should always be used as a source of
symmetry information in preference to the above space-group names.
They are only intended as comments.
;
_shelx_estimated_absorpt_t_min 0.930
_shelx_estimated_absorpt_t_max 0.993

loop_
_space_group_symop_operation_xyz
'x, y, z'
'-x+1/2, y+1/2, -z+1/2'
'-x, -y, -z'
'x-1/2, -y-1/2, z-1/2'

loop_
_atom_site_label
_atom_site_type_symbol
_atom_site_fract_x
_atom_site_fract_y
_atom_site_fract_z
_atom_site_U_iso_or_equiv
_atom_site_adp_type
_atom_site_occupancy
_atom_site_site_symmetry_order
_atom_site_calc_flag
_atom_site_refinement_flags_posn
_atom_site_refinement_flags_adp
_atom_site_refinement_flags_occupancy
_atom_site_disorder_assembly
_atom_site_disorder_group
S11 S 0.59753(11) 0.14108(4) 0.39762(10) 0.0216(3) Uani 1 1 d . . . . .
S12 S 0.68592(13) 0.12990(5) 0.75177(11) 0.0329(3) Uani 1 1 d . . . . .
O11 O 0.5897(3) 0.12135(11) 0.2474(3) 0.0262(6) Uani 1 1 d . . . . .
O12 O 0.7418(3) 0.17618(11) 0.4546(3) 0.0272(7) Uani 1 1 d . . . . .
N11 N -0.0079(4) 0.27989(17) 0.5145(4) 0.0315(9) Uani 1 1 d D . . . .
H10 H -0.012(4) 0.3056(16) 0.585(3) 0.037(13) Uiso 1 1 d D . . . .
H11 H -0.100(3) 0.2622(14) 0.491(3) 0.018(11) Uiso 1 1 d D . . . .
N12 N 0.5780(3) 0.07567(13) 0.4852(3) 0.0195(7) Uani 1 1 d . . . . .
N13 N 0.5788(4) 0.01866(15) 0.6989(3) 0.0226(8) Uani 1 1 d . . . . .
H17 H 0.529(5) -0.016(2) 0.646(4) 0.049(13) Uiso 1 1 d . . . . .
C11 C 0.1330(4) 0.24906(17) 0.4865(4) 0.0208(9) Uani 1 1 d . . . . .
C12 C 0.1287(4) 0.19930(17) 0.3849(4) 0.0219(9) Uani 1 1 d . . . . .
H12 H 0.024774 0.186816 0.334727 0.026 Uiso 1 1 calc R U . . .
C13 C 0.2706(4) 0.16803(16) 0.3557(4) 0.0200(9) Uani 1 1 d . . . . .
H13 H 0.265195 0.133363 0.286790 0.024 Uiso 1 1 calc R U . . .
C14 C 0.4228(4) 0.18614(16) 0.4253(4) 0.0181(9) Uani 1 1 d . . . . .
C15 C 0.4296(4) 0.23619(17) 0.5238(4) 0.0217(9) Uani 1 1 d . . . . .
H15 H 0.534197 0.249271 0.571717 0.026 Uiso 1 1 calc R U . . .
C16 C 0.2863(4) 0.26739(16) 0.5533(4) 0.0219(9) Uani 1 1 d . . . . .
H16 H 0.292353 0.302423 0.621270 0.026 Uiso 1 1 calc R U . . .
C17 C 0.6088(4) 0.07265(17) 0.6278(4) 0.0197(9) Uani 1 1 d . . . . .
C18 C 0.6158(5) 0.02073(19) 0.8477(4) 0.0303(10) Uani 1 1 d . . . . .
H18 H 0.602543 -0.014836 0.911933 0.036 Uiso 1 1 calc R U . . .
C19 C 0.6716(5) 0.0767(2) 0.8945(4) 0.0371(11) Uani 1 1 d . . . . .
H19 H 0.701016 0.086606 0.996434 0.045 Uiso 1 1 calc R U . . .
N31 N 0.1716(6) 0.1134(2) 1.0113(5) 0.0745(14) Uani 1 1 d . . . . .
C31 C 0.1623(6) 0.1101(2) 0.8890(6) 0.0460(12) Uani 1 1 d . . . . .
C32 C 0.1434(5) 0.1028(2) 0.7312(5) 0.0392(11) Uani 1 1 d . . . . .
H32A H 0.253121 0.109438 0.690307 0.047 Uiso 1 1 calc R U . . .
H32B H 0.065247 0.135907 0.687947 0.047 Uiso 1 1 calc R U . . .
C33 C 0.0773(5) 0.03698(18) 0.6861(4) 0.0334(10) Uani 1 1 d . . . . .
H33A H 0.161377 0.004124 0.719812 0.040 Uiso 1 1 calc R U . . .
H33B H -0.025903 0.028348 0.736362 0.040 Uiso 1 1 calc R U . . .
C34 C 0.0399(5) 0.03157(18) 0.5234(4) 0.0317(10) Uani 1 1 d . . . . .
H34A H 0.145254 0.036602 0.474020 0.038 Uiso 1 1 calc R U . . .
H34B H -0.036090 0.066969 0.488793 0.038 Uiso 1 1 calc R U . . .

loop_
_atom_site_aniso_label
_atom_site_aniso_U_11
_atom_site_aniso_U_22
_atom_site_aniso_U_33
_atom_site_aniso_U_23
_atom_site_aniso_U_13
_atom_site_aniso_U_12
S11 0.0216(6) 0.0195(6) 0.0243(6) 0.0022(4) 0.0052(4) -0.0009(4)
S12 0.0487(7) 0.0255(6) 0.0239(6) -0.0046(5) -0.0020(5) -0.0041(5)
O11 0.0368(16) 0.0239(15) 0.0191(15) 0.0013(12) 0.0108(11) 0.0038(11)
O12 0.0165(15) 0.0249(15) 0.0405(17) -0.0004(12) 0.0037(11) -0.0042(11)
N11 0.020(2) 0.032(2) 0.042(3) -0.0148(19) 0.0023(16) -0.0032(18)
N12 0.0222(17) 0.0182(18) 0.0178(19) 0.0028(14) 0.0002(13) 0.0003(13)
N13 0.0311(19) 0.017(2) 0.020(2) 0.0014(16) 0.0030(15) 0.0008(15)
C11 0.017(2) 0.023(2) 0.022(2) 0.0024(19) 0.0039(17) 0.0005(18)
C12 0.022(2) 0.023(2) 0.020(2) -0.0025(19) -0.0018(16) -0.0060(18)
C13 0.030(3) 0.015(2) 0.015(2) -0.0013(17) 0.0019(17) -0.0015(18)
C14 0.019(2) 0.018(2) 0.018(2) 0.0038(18) 0.0011(16) -0.0033(16)
C15 0.021(2) 0.021(2) 0.022(2) -0.0005(19) -0.0051(16) -0.0049(17)
C16 0.025(2) 0.017(2) 0.023(2) -0.0040(17) 0.0012(17) -0.0006(18)
C17 0.016(2) 0.017(2) 0.026(3) -0.0005(19) 0.0037(16) 0.0024(15)
C18 0.046(3) 0.026(3) 0.019(3) 0.005(2) 0.0073(19) 0.0016(19)
C19 0.058(3) 0.034(3) 0.018(2) 0.000(2) 0.0006(19) 0.001(2)
N31 0.110(4) 0.062(3) 0.046(3) -0.016(3) -0.026(3) 0.003(3)
C31 0.047(3) 0.034(3) 0.054(4) -0.011(3) -0.016(3) 0.003(2)
C32 0.036(3) 0.043(3) 0.038(3) -0.008(2) 0.002(2) -0.003(2)
C33 0.036(2) 0.031(3) 0.033(3) -0.002(2) 0.0019(19) 0.0047(19)
C34 0.029(2) 0.034(3) 0.032(3) -0.003(2) 0.0061(18) 0.0006(18)

loop_
_atom_type_symbol
_atom_type_description
_atom_type_scat_dispersion_real
_atom_type_scat_dispersion_imag
_atom_type_scat_source
C C 0.0033 0.0016 'International Tables Vol C Tables 4.2.6.8 and 6.1.1.4'
H H 0.0000 0.0000 'International Tables Vol C Tables 4.2.6.8 and 6.1.1.4'
N N 0.0061 0.0033 'International Tables Vol C Tables 4.2.6.8 and 6.1.1.4'
O O 0.0106 0.0060 'International Tables Vol C Tables 4.2.6.8 and 6.1.1.4'
S S 0.1246 0.1234 'International Tables Vol C Tables 4.2.6.8 and 6.1.1.4'

loop_
_geom_angle_atom_site_label_1
_geom_angle_atom_site_label_2
_geom_angle_atom_site_label_3
_geom_angle
_geom_angle_site_symmetry_1
_geom_angle_site_symmetry_3
_geom_angle_publ_flag
O11 S11 O12 117.74(15) . . ?
O11 S11 N12 103.13(15) . . ?
O12 S11 N12 111.78(15) . . ?
O11 S11 C14 108.93(16) . . ?
O12 S11 C14 108.28(16) . . ?
N12 S11 C14 106.37(15) . . ?
C19 S12 C17 89.7(2) . . ?
C11 N11 H10 123(2) . . ?
C11 N11 H11 119(2) . . ?
H10 N11 H11 112.7(18) . . ?
C17 N12 S11 121.2(3) . . ?
C17 N13 C18 114.7(3) . . ?
C17 N13 H17 120(2) . . ?
C18 N13 H17 125(2) . . ?
N11 C11 C16 121.3(3) . . ?
N11 C11 C12 120.5(3) . . ?
C16 C11 C12 118.1(3) . . ?
C13 C12 C11 120.8(3) . . ?
C13 C12 H12 119.6 . . ?
C11 C12 H12 119.6 . . ?
C12 C13 C14 120.4(3) . . ?
C12 C13 H13 119.8 . . ?
C14 C13 H13 119.8 . . ?
C15 C14 C13 119.4(3) . . ?
C15 C14 S11 121.3(3) . . ?
C13 C14 S11 119.1(3) . . ?
C16 C15 C14 120.0(3) . . ?
C16 C15 H15 120.0 . . ?
C14 C15 H15 120.0 . . ?
C15 C16 C11 121.2(3) . . ?
C15 C16 H16 119.4 . . ?
C11 C16 H16 119.4 . . ?
N12 C17 N13 119.6(3) . . ?
N12 C17 S12 130.1(3) . . ?
N13 C17 S12 110.3(3) . . ?
C19 C18 N13 113.0(4) . . ?
C19 C18 H18 123.5 . . ?
N13 C18 H18 123.5 . . ?
C18 C19 S12 112.3(3) . . ?
C18 C19 H19 123.9 . . ?
S12 C19 H19 123.9 . . ?
N31 C31 C32 176.6(5) . . ?
C31 C32 C33 111.8(4) . . ?
C31 C32 H32A 109.3 . . ?
C33 C32 H32A 109.3 . . ?
C31 C32 H32B 109.3 . . ?
C33 C32 H32B 109.3 . . ?
H32A C32 H32B 107.9 . . ?
C34 C33 C32 112.0(3) . . ?
C34 C33 H33A 109.2 . . ?
C32 C33 H33A 109.2 . . ?
C34 C33 H33B 109.2 . . ?
C32 C33 H33B 109.2 . . ?
H33A C33 H33B 107.9 . . ?
C33 C34 C34 113.0(4) . 3_556 ?
C33 C34 H34A 109.0 . . ?
C34 C34 H34A 109.0 3_556 . ?
C33 C34 H34B 109.0 . . ?
C34 C34 H34B 109.0 3_556 . ?
H34A C34 H34B 107.8 . . ?

loop_
_geom_bond_atom_site_label_1
_geom_bond_atom_site_label_2
_geom_bond_distance
_geom_bond_site_symmetry_2
_geom_bond_publ_flag
S11 O11 1.408(2) . ?
S11 O12 1.427(2) . ?
S11 N12 1.587(3) . ?
S11 C14 1.720(4) . ?
S12 C19 1.707(4) . ?
S12 C17 1.713(4) . ?
N11 C11 1.340(4) . ?
N11 H10 0.83(2) . ?
N11 H11 0.83(2) . ?
N12 C17 1.287(4) . ?
N13 C17 1.325(4) . ?
N13 C18 1.347(4) . ?
N13 H17 0.94(4) . ?
C11 C16 1.376(5) . ?
C11 C12 1.380(5) . ?
C12 C13 1.354(5) . ?
C12 H12 0.9500 . ?
C13 C14 1.377(5) . ?
C13 H13 0.9500 . ?
C14 C15 1.366(5) . ?
C15 C16 1.364(5) . ?
C15 H15 0.9500 . ?
C16 H16 0.9500 . ?
C18 C19 1.305(5) . ?
C18 H18 0.9500 . ?
C19 H19 0.9500 . ?
N31 C31 1.098(6) . ?
C31 C32 1.423(6) . ?
C32 C33 1.512(5) . ?
C32 H32A 0.9900 . ?
C32 H32B 0.9900 . ?
C33 C34 1.474(5) . ?
C33 H33A 0.9900 . ?
C33 H33B 0.9900 . ?
C34 C34 1.507(7) 3_556 ?
C34 H34A 0.9900 . ?
C34 H34B 0.9900 . ?

loop_
_geom_hbond_atom_site_label_D
_geom_hbond_atom_site_label_H
_geom_hbond_atom_site_label_A
_geom_hbond_distance_DH
_geom_hbond_distance_HA
_geom_hbond_distance_DA
_geom_hbond_angle_DHA
_geom_hbond_site_symmetry_A
_geom_hbond_publ_flag
N11 H10 O11 0.83(2) 2.22(2) 2.993(4) 155(3) 4_566 yes
N11 H11 O12 0.83(2) 2.21(3) 2.966(4) 152(3) 1_455 yes
N13 H17 O11 0.94(4) 2.60(4) 3.265(4) 128(3) 3_656 yes
N13 H17 N12 0.94(4) 1.87(4) 2.800(4) 170(4) 3_656 yes

loop_
_geom_torsion_atom_site_label_1
_geom_torsion_atom_site_label_2
_geom_torsion_atom_site_label_3
_geom_torsion_atom_site_label_4
_geom_torsion
_geom_torsion_site_symmetry_1
_geom_torsion_site_symmetry_2
_geom_torsion_site_symmetry_3
_geom_torsion_site_symmetry_4
_geom_torsion_publ_flag
O11 S11 N12 C17 167.4(2) . . . . ?
O12 S11 N12 C17 40.0(3) . . . . ?
C14 S11 N12 C17 -78.0(3) . . . . ?
N11 C11 C12 C13 179.8(3) . . . . ?
C16 C11 C12 C13 2.2(5) . . . . ?
C11 C12 C13 C14 -1.1(5) . . . . ?
C12 C13 C14 C15 -0.3(5) . . . . ?
C12 C13 C14 S11 174.5(3) . . . . ?
O11 S11 C14 C15 -146.3(3) . . . . ?
O12 S11 C14 C15 -17.1(3) . . . . ?
N12 S11 C14 C15 103.2(3) . . . . ?
O11 S11 C14 C13 39.0(3) . . . . ?
O12 S11 C14 C13 168.2(3) . . . . ?
N12 S11 C14 C13 -71.5(3) . . . . ?
C13 C14 C15 C16 0.5(5) . . . . ?
S11 C14 C15 C16 -174.1(3) . . . . ?
C14 C15 C16 C11 0.6(5) . . . . ?
N11 C11 C16 C15 -179.6(3) . . . . ?
C12 C11 C16 C15 -1.9(5) . . . . ?
S11 N12 C17 N13 174.8(2) . . . . ?
S11 N12 C17 S12 -4.8(4) . . . . ?
C18 N13 C17 N12 179.9(3) . . . . ?
C18 N13 C17 S12 -0.5(4) . . . . ?
C19 S12 C17 N12 179.3(3) . . . . ?
C19 S12 C17 N13 -0.3(3) . . . . ?
C17 N13 C18 C19 1.3(4) . . . . ?
N13 C18 C19 S12 -1.5(4) . . . . ?
C17 S12 C19 C18 1.1(3) . . . . ?
C31 C32 C33 C34 173.7(3) . . . . ?
C32 C33 C34 C34 -175.1(4) . . . 3_556 ?
